data_4349658
loop_
_publ_author_name
'Washimi, Masaya'
'Nishikawa, Michihiro'
'Shimoda, Naohiro'
'Satokawa, Shigeo'
'Tsubomura, Taro'

_publ_section_title
;
 Blue and orange oxygen responsive emissions in the solid state based on
 copper(i) complexes bearing dodecafluorinated diphosphine and
 1,10-phenanthroline derivative ligands
;
_journal_issue 4
_journal_name_full 'Inorganic Chemistry Frontiers'
_journal_page_first 639
_journal_paper_doi 10.1039/C6QI00577B
_journal_volume 4
_journal_year 2017
_chemical_formula_sum 'C43 H22 Cu F26 N2 O P3'
_chemical_formula_weight 1233.08
_space_group_IT_number 2
_space_group_name_Hall '-P 1'
_space_group_name_H-M_alt 'P -1'
_symmetry_cell_setting triclinic
_symmetry_space_group_name_H-M 'P -1'
_audit_creation_date 2016-09-16T11:20:16-00:00
_audit_creation_method 'WinGX routine CIF_UPDATE'
_audit_update_record
;
2016-12-13 deposited with the CCDC.
2017-01-22 downloaded from the CCDC.
;
_cell_angle_alpha 93.297(5)
_cell_angle_beta 95.906(5)
_cell_angle_gamma 99.978(6)
_cell_formula_units_Z 2
_cell_length_a 11.679(5)
_cell_length_b 12.120(5)
_cell_length_c 16.489(7)
_cell_measurement_reflns_used 5493
_cell_measurement_temperature 123(2)
_cell_measurement_theta_max 27.4835
_cell_measurement_theta_min 5.3942
_cell_volume 2279.7(17)
_computing_cell_refinement 'CrystalClear (Rigaku Corp., 2000)'
_computing_data_collection 'CrystalClear (Rigaku Corp., 2000)'
_computing_data_reduction 'CrystalClear (Rigaku Corp., 2000)'
_computing_structure_refinement 'SHELXL-97 (Sheldrick, 1997)'
_computing_structure_solution
;
        ????
;
_diffrn_ambient_temperature 123
_diffrn_measured_fraction_theta_full 0.959
_diffrn_measured_fraction_theta_max 0.921
_diffrn_measurement_device
;
        Saturn70 CCD (4x4 bin mode)
;
_diffrn_measurement_method dtprofit.ref
_diffrn_radiation_type MoK\a
_diffrn_radiation_wavelength 0.71073
_diffrn_reflns_av_R_equivalents 0.0268
_diffrn_reflns_limit_h_max 14
_diffrn_reflns_limit_h_min -14
_diffrn_reflns_limit_k_max 15
_diffrn_reflns_limit_k_min -15
_diffrn_reflns_limit_l_max 21
_diffrn_reflns_limit_l_min -21
_diffrn_reflns_number 21047
_diffrn_reflns_theta_full 25
_diffrn_reflns_theta_max 27.48
_diffrn_reflns_theta_min 5.4
_exptl_absorpt_coefficient_mu 0.731
_exptl_absorpt_correction_T_max 1
_exptl_absorpt_correction_T_min 0.9151
_exptl_absorpt_correction_type multi-scan
_exptl_crystal_colour Colorless
_exptl_crystal_density_diffrn 1.796
_exptl_crystal_density_method 'not measured'
_exptl_crystal_description Block
_exptl_crystal_F_000 1220
_exptl_crystal_size_max 0.6
_exptl_crystal_size_mid 0.3
_exptl_crystal_size_min 0.2
_refine_diff_density_max 0.53
_refine_diff_density_min -0.486
_refine_ls_extinction_method none
_refine_ls_goodness_of_fit_ref 1.083
_refine_ls_hydrogen_treatment mixed
_refine_ls_matrix_type full
_refine_ls_number_parameters 685
_refine_ls_number_reflns 9626
_refine_ls_number_restraints 0
_refine_ls_restrained_S_all 1.083
_refine_ls_R_factor_gt 0.0433
_refine_ls_shift/su_max 0.001
_refine_ls_structure_factor_coef Fsqd
_refine_ls_weighting_details 'calc w=1/[\s^2^(Fo^2^)+(0.0422P)^2^+2.0339P] where P=(Fo^2^+2Fc^2^)/3'
_refine_ls_weighting_scheme calc
_refine_ls_wR_factor_ref 0.1009
_reflns_number_gt 8151
_reflns_number_total 9626
_reflns_threshold_expression >2sigma(I)
_cod_data_source_file c6qi00577b2.cif
_cod_data_source_block shelxl
_cod_depositor_comments
;
The following automatic conversions were performed:

data item '_exptl_absorpt_correction_type' value 'Multi-scan' was
changed to 'multi-scan' in accordance with the
/home/saulius/struct/COD-crude-data/automatic-downloads/DataCite-retrospective/RSC/depositions/lib/dictionaries/cif_core.dic
dictionary named 'cif_core.dic' version 2.4.2 last updated on
2011-04-26.

Automatic conversion script
Id: cif_fix_values 6909 2019-04-08 15:41:33Z antanas 
;
_cod_original_sg_symbol_H-M P-1
_cod_database_code 4349658

loop_
_symmetry_equiv_pos_as_xyz
'x, y, z'
'-x, -y, -z'

loop_
_atom_site_label
_atom_site_type_symbol
_atom_site_fract_x
_atom_site_fract_y
_atom_site_fract_z
_atom_site_U_iso_or_equiv
_atom_site_adp_type
_atom_site_occupancy
_atom_site_calc_flag
_atom_site_refinement_flags
Cu1 Cu 0.25984(3) 0.42657(2) 0.264936(17) 0.01434(8) Uani 1 d .
P2 P 0.25222(6) 0.58240(5) 0.19842(4) 0.01502(14) Uani 1 d .
P3 P 0.15784(6) 0.31458(5) 0.15839(4) 0.01413(13) Uani 1 d .
P4 P -0.18868(6) 0.62213(6) 0.19020(4) 0.02121(15) Uani 1 d .
F5 F 0.05745(13) 0.17352(12) -0.00162(9) 0.0229(3) Uani 1 d .
F6 F 0.02582(16) 0.94601(14) 0.33663(11) 0.0348(4) Uani 1 d .
F7 F 0.21408(13) 0.64075(12) 0.37487(8) 0.0223(3) Uani 1 d .
F8 F 0.42547(13) 0.75429(13) 0.30118(9) 0.0257(3) Uani 1 d .
F9 F 0.29810(15) -0.09747(13) 0.01300(10) 0.0325(4) Uani 1 d .
F10 F 0.33822(14) 0.17958(13) 0.22824(9) 0.0289(4) Uani 1 d .
F11 F -0.09447(14) 0.64242(14) 0.26990(9) 0.0307(4) Uani 1 d .
F12 F 0.40254(16) -0.00296(15) 0.16130(11) 0.0402(4) Uani 1 d .
F13 F -0.08522(14) 0.61914(17) 0.13382(10) 0.0379(4) Uani 1 d .
F14 F 0.15241(14) 0.77012(12) 0.11088(9) 0.0250(3) Uani 1 d .
F15 F 0.67297(15) 0.88878(16) 0.10964(11) 0.0409(5) Uani 1 d .
F16 F -0.08269(14) 0.35671(14) 0.06179(9) 0.0306(4) Uani 1 d .
F17 F 0.10840(15) 0.79993(13) 0.43554(9) 0.0296(4) Uani 1 d .
F18 F 0.61240(15) 0.89488(15) 0.26394(11) 0.0380(4) Uani 1 d .
F19 F -0.17428(17) 0.75407(15) 0.18456(13) 0.0442(5) Uani 1 d .
F20 F 0.12081(14) -0.01256(12) -0.06565(9) 0.0265(4) Uani 1 d .
F21 F 0.07077(14) 0.16176(13) 0.27564(9) 0.0279(4) Uani 1 d .
F22 F 0.55307(17) 0.72913(18) -0.00500(11) 0.0470(5) Uani 1 d .
F23 F 0.05049(15) 0.93236(13) 0.17410(10) 0.0308(4) Uani 1 d .
F24 F -0.28297(15) 0.60041(17) 0.11159(10) 0.0411(5) Uani 1 d .
F25 F -0.29905(14) 0.27643(15) 0.09492(12) 0.0417(5) Uani 1 d .
F26 F -0.20148(15) 0.48958(14) 0.19745(12) 0.0384(4) Uani 1 d .
F28 F -0.33569(16) 0.13828(17) 0.21622(16) 0.0556(6) Uani 1 d .
F29 F -0.14955(18) 0.08066(16) 0.30704(14) 0.0515(6) Uani 1 d .
F30 F -0.29177(14) 0.62542(15) 0.24735(10) 0.0330(4) Uani 1 d .
F32 F 0.36819(17) 0.58508(16) 0.03090(10) 0.0427(5) Uani 1 d .
C101 C 0.3571(6) 1.0457(4) 0.4009(3) 0.106(2) Uani 1 d .
H10A H 0.3814 1.0068 0.3536 0.159 Uiso 1 calc R
H10B H 0.4137 1.1149 0.4176 0.159 Uiso 1 calc R
H10C H 0.2796 1.0644 0.386 0.159 Uiso 1 calc R
N27 N 0.41516(18) 0.39821(17) 0.31767(12) 0.0156(4) Uani 1 d .
N77 N 0.21001(18) 0.40266(16) 0.37903(12) 0.0151(4) Uani 1 d .
C31 C 0.1438(2) 0.1325(2) 0.03986(15) 0.0169(5) Uani 1 d .
C34 C 0.1839(2) 0.69633(19) 0.23938(15) 0.0163(5) Uani 1 d .
C35 C 0.1682(2) 0.4086(2) 0.07465(14) 0.0186(5) Uani 1 d .
C36 C 0.4538(2) 0.7470(2) 0.22406(15) 0.0187(5) Uani 1 d .
C37 C 0.3844(2) 0.6682(2) 0.16653(15) 0.0178(5) Uani 1 d .
C38 C 0.5138(2) 0.3944(2) 0.28432(15) 0.0186(5) Uani 1 d .
C39 C 0.4112(2) 0.3803(2) 0.39854(14) 0.0169(5) Uani 1 d .
C40 C 0.1980(2) 0.1863(2) 0.11436(14) 0.0161(5) Uani 1 d .
C41 C 0.2843(2) 0.1365(2) 0.15445(15) 0.0199(5) Uani 1 d .
C42 C 0.1424(2) 0.7750(2) 0.19134(15) 0.0186(5) Uani 1 d .
C43 C 0.1071(2) 0.4032(2) 0.40739(15) 0.0182(5) Uani 1 d .
C44 C 0.0076(2) 0.4297(2) 0.35124(15) 0.0219(5) Uani 1 d .
C45 C 0.3016(2) 0.38154(19) 0.43111(14) 0.0161(5) Uani 1 d .
C46 C 0.1730(2) 0.7095(2) 0.32246(15) 0.0171(5) Uani 1 d .
C47 C 0.1548(2) 0.5277(2) 0.10373(15) 0.0201(5) Uani 1 d .
C48 C 0.5126(2) 0.4088(2) 0.19466(16) 0.0241(6) Uani 1 d .
C49 C 0.3517(4) 0.9728(4) 0.4684(3) 0.0580(10) Uani 1 d .
C50 C 0.0029(2) 0.2616(2) 0.16755(15) 0.0173(5) Uani 1 d .
C51 C 0.2636(2) -0.0072(2) 0.04679(16) 0.0229(6) Uani 1 d .
C52 C 0.5081(2) 0.3595(2) 0.44909(15) 0.0215(5) Uani 1 d .
C53 C 0.3938(3) 0.3420(2) 0.56383(15) 0.0264(6) Uani 1 d .
C54 C 0.1204(2) 0.7925(2) 0.35545(15) 0.0205(5) Uani 1 d .
C55 C 0.0783(2) 0.8672(2) 0.30532(17) 0.0228(6) Uani 1 d .
C56 C 0.5506(2) 0.8196(2) 0.20678(17) 0.0238(6) Uani 1 d .
C57 C -0.0949(2) 0.2885(2) 0.12302(16) 0.0222(6) Uani 1 d .
C58 C 0.3179(2) 0.0416(2) 0.12129(17) 0.0243(6) Uani 1 d .
C59 C 0.4964(3) 0.3411(2) 0.53340(16) 0.0268(6) Uani 1 d .
C60 C 0.1825(3) 0.3610(2) 0.54167(15) 0.0249(6) Uani 1 d .
C61 C 0.2925(2) 0.3613(2) 0.51351(15) 0.0211(5) Uani 1 d .
C62 C 0.0902(2) 0.8592(2) 0.22309(16) 0.0211(5) Uani 1 d .
C63 C 0.4230(3) 0.6628(2) 0.08945(16) 0.0259(6) Uani 1 d .
C64 C -0.0204(2) 0.1897(2) 0.22915(16) 0.0219(6) Uani 1 d .
C65 C 0.6119(2) 0.3575(2) 0.41298(17) 0.0261(6) Uani 1 d .
C66 C 0.5194(3) 0.7354(3) 0.07008(17) 0.0297(6) Uani 1 d .
C67 C 0.1745(2) 0.0368(2) 0.00623(15) 0.0199(5) Uani 1 d .
C68 C 0.5823(2) 0.8155(2) 0.12797(18) 0.0263(6) Uani 1 d .
C69 C 0.6150(2) 0.3752(2) 0.33228(17) 0.0243(6) Uani 1 d .
C70 C -0.2262(3) 0.1776(2) 0.2007(2) 0.0353(7) Uani 1 d .
C71 C 0.0912(2) 0.3808(2) 0.48908(16) 0.0238(6) Uani 1 d .
C72 C -0.1321(3) 0.1477(2) 0.2460(2) 0.0324(7) Uani 1 d .
O100 O 0.3748(3) 0.8790(3) 0.4630(2) 0.0731(9) Uani 1 d .
C75 C -0.2073(2) 0.2484(2) 0.13927(19) 0.0292(7) Uani 1 d .
C76 C 0.3158(7) 1.0195(5) 0.5443(4) 0.116(2) Uani 1 d .
H76A H 0.3015 1.0958 0.5371 0.174 Uiso 1 calc R
H76B H 0.378 1.0215 0.5893 0.174 Uiso 1 calc R
H76C H 0.244 0.9721 0.557 0.174 Uiso 1 calc R
H35A H 0.2451 0.4114 0.0537 0.023 Uiso 1 d .
H35B H 0.1064 0.3785 0.0294 0.023 Uiso 1 d .
H44A H 0.0335 0.4425 0.2972 0.027 Uiso 1 d .
H44B H -0.0169 0.4975 0.3734 0.027 Uiso 1 d .
H44C H -0.0579 0.3665 0.3461 0.027 Uiso 1 d .
H47A H 0.0725 0.5272 0.1139 0.024 Uiso 1 d .
H47B H 0.1726 0.5786 0.0602 0.024 Uiso 1 d .
H48A H 0.4574 0.4584 0.1784 0.029 Uiso 1 d .
H48B H 0.4884 0.3358 0.1637 0.029 Uiso 1 d .
H48C H 0.5912 0.4429 0.1832 0.029 Uiso 1 d .
H53 H 0.3884 0.3294 0.6199 0.031 Uiso 1 d .
H59 H 0.5618 0.3284 0.5681 0.032 Uiso 1 d .
H60 H 0.1716 0.3464 0.5965 0.03 Uiso 1 d .
H65 H 0.6793 0.3429 0.4453 0.032 Uiso 1 d .
H69 H 0.6858 0.3752 0.3084 0.03 Uiso 1 d .
H71 H 0.0166 0.3794 0.5078 0.03 Uiso 1 d .

loop_
_atom_site_aniso_label
_atom_site_aniso_U_11
_atom_site_aniso_U_22
_atom_site_aniso_U_33
_atom_site_aniso_U_23
_atom_site_aniso_U_13
_atom_site_aniso_U_12
Cu1 0.01632(16) 0.01639(15) 0.01084(14) 0.00157(11) 0.00137(11) 0.00434(12)
P2 0.0194(3) 0.0131(3) 0.0126(3) 0.0012(2) 0.0025(2) 0.0026(3)
P3 0.0172(3) 0.0131(3) 0.0124(3) 0.0000(2) 0.0010(2) 0.0043(2)
P4 0.0183(3) 0.0259(4) 0.0198(3) -0.0002(3) 0.0037(3) 0.0047(3)
F5 0.0242(8) 0.0228(8) 0.0205(7) -0.0034(6) -0.0034(6) 0.0061(6)
F6 0.0454(11) 0.0242(8) 0.0418(10) 0.0015(7) 0.0178(8) 0.0182(8)
F7 0.0330(9) 0.0191(7) 0.0163(7) 0.0034(6) 0.0023(6) 0.0086(7)
F8 0.0225(8) 0.0361(9) 0.0157(7) 0.0008(6) 0.0031(6) -0.0023(7)
F9 0.0426(10) 0.0217(8) 0.0372(9) -0.0049(7) 0.0128(8) 0.0142(8)
F10 0.0359(9) 0.0249(8) 0.0252(8) -0.0046(6) -0.0101(7) 0.0134(7)
F11 0.0240(9) 0.0399(10) 0.0250(8) 0.0030(7) -0.0020(7) -0.0009(7)
F12 0.0439(11) 0.0354(10) 0.0459(11) -0.0008(8) -0.0054(9) 0.0275(9)
F13 0.0235(9) 0.0617(12) 0.0295(9) -0.0009(8) 0.0105(7) 0.0070(8)
F14 0.0383(9) 0.0218(8) 0.0172(7) 0.0059(6) 0.0049(7) 0.0093(7)
F15 0.0278(9) 0.0477(11) 0.0480(11) 0.0214(9) 0.0144(8) -0.0030(8)
F16 0.0316(9) 0.0370(9) 0.0242(8) 0.0034(7) -0.0067(7) 0.0148(8)
F17 0.0424(10) 0.0270(8) 0.0216(8) -0.0009(6) 0.0134(7) 0.0076(7)
F18 0.0283(9) 0.0406(10) 0.0376(10) -0.0002(8) 0.0010(8) -0.0116(8)
F19 0.0410(11) 0.0310(10) 0.0632(13) 0.0148(9) 0.0078(9) 0.0093(8)
F20 0.0335(9) 0.0220(8) 0.0214(8) -0.0094(6) 0.0047(7) 0.0008(7)
F21 0.0309(9) 0.0265(8) 0.0289(8) 0.0117(7) 0.0065(7) 0.0073(7)
F22 0.0496(12) 0.0655(13) 0.0275(9) 0.0069(9) 0.0249(9) 0.0017(10)
F23 0.0400(10) 0.0208(8) 0.0351(9) 0.0085(7) 0.0034(8) 0.0140(7)
F24 0.0265(9) 0.0697(13) 0.0256(9) -0.0014(8) -0.0040(7) 0.0102(9)
F25 0.0218(9) 0.0387(10) 0.0619(12) -0.0200(9) -0.0101(8) 0.0144(8)
F26 0.0321(10) 0.0231(9) 0.0586(12) -0.0037(8) 0.0058(9) 0.0030(7)
F28 0.0243(10) 0.0383(11) 0.1059(18) -0.0024(11) 0.0265(11) 0.0013(8)
F29 0.0474(12) 0.0416(11) 0.0749(14) 0.0271(10) 0.0371(11) 0.0088(10)
F30 0.0253(9) 0.0429(10) 0.0316(9) -0.0043(7) 0.0113(7) 0.0060(8)
F32 0.0567(12) 0.0431(11) 0.0233(9) -0.0109(8) 0.0184(8) -0.0085(9)
C101 0.141(5) 0.069(3) 0.079(4) 0.030(3) -0.038(4) -0.037(3)
N27 0.0165(11) 0.0149(10) 0.0145(9) -0.0011(8) -0.0003(8) 0.0023(8)
N77 0.0181(11) 0.0131(10) 0.0143(9) -0.0004(8) 0.0032(8) 0.0034(8)
C31 0.0173(13) 0.0165(12) 0.0172(12) 0.0018(9) 0.0044(10) 0.0020(10)
C34 0.0157(12) 0.0121(11) 0.0201(12) 0.0003(9) 0.0024(10) -0.0003(10)
C35 0.0263(14) 0.0166(12) 0.0123(11) 0.0011(9) 0.0000(10) 0.0035(11)
C36 0.0195(13) 0.0206(13) 0.0180(12) 0.0056(10) 0.0035(10) 0.0066(10)
C37 0.0216(13) 0.0156(12) 0.0187(12) 0.0051(9) 0.0063(10) 0.0068(10)
C38 0.0168(13) 0.0173(12) 0.0209(12) -0.0012(10) 0.0022(10) 0.0020(10)
C39 0.0207(13) 0.0131(11) 0.0159(11) -0.0003(9) 0.0004(10) 0.0015(10)
C40 0.0186(13) 0.0149(12) 0.0160(11) 0.0020(9) 0.0066(10) 0.0037(10)
C41 0.0221(14) 0.0189(12) 0.0185(12) -0.0007(10) 0.0013(10) 0.0043(11)
C42 0.0209(13) 0.0158(12) 0.0178(12) 0.0011(9) 0.0021(10) -0.0006(10)
C43 0.0219(13) 0.0163(12) 0.0166(12) -0.0027(9) 0.0053(10) 0.0034(10)
C44 0.0204(13) 0.0271(14) 0.0200(12) -0.0016(10) 0.0061(10) 0.0081(11)
C45 0.0206(13) 0.0114(11) 0.0158(11) 0.0010(9) 0.0000(10) 0.0023(10)
C46 0.0188(13) 0.0141(12) 0.0175(12) 0.0017(9) 0.0003(10) 0.0011(10)
C47 0.0270(14) 0.0160(12) 0.0160(12) 0.0024(9) -0.0028(10) 0.0030(11)
C48 0.0179(13) 0.0348(15) 0.0208(13) 0.0030(11) 0.0054(10) 0.0058(12)
C49 0.056(3) 0.050(2) 0.062(3) -0.007(2) 0.004(2) -0.001(2)
C50 0.0191(13) 0.0135(11) 0.0186(12) -0.0045(9) 0.0018(10) 0.0033(10)
C51 0.0299(15) 0.0143(12) 0.0271(14) -0.0008(10) 0.0145(12) 0.0055(11)
C52 0.0233(14) 0.0202(13) 0.0201(12) 0.0006(10) -0.0024(10) 0.0046(11)
C53 0.0382(17) 0.0272(14) 0.0142(12) 0.0040(10) 0.0001(11) 0.0078(13)
C54 0.0243(14) 0.0172(12) 0.0192(12) -0.0015(10) 0.0063(10) 0.0004(11)
C55 0.0234(14) 0.0131(12) 0.0328(15) -0.0014(10) 0.0062(11) 0.0050(11)
C56 0.0169(13) 0.0245(14) 0.0296(14) 0.0060(11) -0.0007(11) 0.0036(11)
C57 0.0221(14) 0.0192(13) 0.0242(13) -0.0077(10) -0.0011(11) 0.0062(11)
C58 0.0230(14) 0.0215(13) 0.0314(15) 0.0046(11) 0.0032(11) 0.0112(11)
C59 0.0300(16) 0.0297(15) 0.0203(13) 0.0038(11) -0.0063(11) 0.0091(12)
C60 0.0343(16) 0.0272(14) 0.0149(12) 0.0024(10) 0.0098(11) 0.0059(12)
C61 0.0294(15) 0.0189(13) 0.0152(12) 0.0030(10) 0.0023(10) 0.0047(11)
C62 0.0216(14) 0.0140(12) 0.0272(13) 0.0052(10) 0.0005(11) 0.0025(10)
C63 0.0320(16) 0.0256(14) 0.0215(13) 0.0026(11) 0.0094(12) 0.0049(12)
C64 0.0215(14) 0.0178(13) 0.0266(13) -0.0030(10) 0.0048(11) 0.0048(11)
C65 0.0197(14) 0.0286(15) 0.0296(14) 0.0021(11) -0.0064(11) 0.0087(12)
C66 0.0311(16) 0.0362(16) 0.0261(14) 0.0098(12) 0.0151(12) 0.0084(13)
C67 0.0230(14) 0.0175(12) 0.0180(12) -0.0020(10) 0.0081(10) -0.0015(10)
C68 0.0204(14) 0.0279(15) 0.0340(15) 0.0150(12) 0.0102(12) 0.0057(12)
C69 0.0172(13) 0.0282(14) 0.0279(14) -0.0005(11) 0.0022(11) 0.0060(11)
C70 0.0193(15) 0.0218(15) 0.065(2) -0.0120(14) 0.0153(14) 0.0021(12)
C71 0.0253(14) 0.0250(14) 0.0225(13) 0.0009(11) 0.0110(11) 0.0037(11)
C72 0.0323(17) 0.0199(14) 0.0469(18) 0.0039(13) 0.0199(14) 0.0010(12)
O100 0.084(2) 0.0550(19) 0.079(2) -0.0027(16) 0.0053(18) 0.0141(17)
C75 0.0192(14) 0.0233(14) 0.0434(17) -0.0131(12) -0.0043(12) 0.0090(12)
C76 0.150(6) 0.079(4) 0.110(5) -0.032(3) 0.059(4) -0.015(4)

loop_
_atom_type_symbol
_atom_type_description
_atom_type_scat_dispersion_real
_atom_type_scat_dispersion_imag
_atom_type_scat_source
C C 0.0033 0.0016 'International Tables Vol C Tables 4.2.6.8 and 6.1.1.4'
H H 0 0 'International Tables Vol C Tables 4.2.6.8 and 6.1.1.4'
Cu Cu 0.3201 1.2651 'International Tables Vol C Tables 4.2.6.8 and 6.1.1.4'
F F 0.0171 0.0103 'International Tables Vol C Tables 4.2.6.8 and 6.1.1.4'
N N 0.0061 0.0033 'International Tables Vol C Tables 4.2.6.8 and 6.1.1.4'
O O 0.0106 0.006 'International Tables Vol C Tables 4.2.6.8 and 6.1.1.4'
P P 0.1023 0.0942 'International Tables Vol C Tables 4.2.6.8 and 6.1.1.4'

loop_
_geom_angle_atom_site_label_1
_geom_angle_atom_site_label_2
_geom_angle_atom_site_label_3
_geom_angle
N27 Cu1 N77 83.22(8)
N27 Cu1 P2 119.90(6)
N77 Cu1 P2 125.06(6)
N27 Cu1 P3 121.74(6)
N77 Cu1 P3 118.07(6)
P2 Cu1 P3 92.34(4)
C34 P2 C37 98.89(11)
C34 P2 C47 103.25(12)
C37 P2 C47 106.70(12)
C34 P2 Cu1 121.33(8)
C37 P2 Cu1 122.08(8)
C47 P2 Cu1 102.62(8)
C40 P3 C50 99.44(11)
C40 P3 C35 103.23(11)
C50 P3 C35 109.13(12)
C40 P3 Cu1 125.49(9)
C50 P3 Cu1 116.41(8)
C35 P3 Cu1 101.95(9)
F19 P4 F24 90.98(11)
F19 P4 F26 178.91(12)
F24 P4 F26 90.11(11)
F19 P4 F13 89.75(11)
F24 P4 F13 90.64(10)
F26 P4 F13 90.28(10)
F19 P4 F11 89.73(10)
F24 P4 F11 179.21(11)
F26 P4 F11 89.18(10)
F13 P4 F11 89.73(10)
F19 P4 F30 90.19(10)
F24 P4 F30 89.78(10)
F26 P4 F30 89.77(10)
F13 P4 F30 179.58(10)
F11 P4 F30 89.85(10)
C49 C101 H10A 109.5
C49 C101 H10B 109.5
H10A C101 H10B 109.5
C49 C101 H10C 109.5
H10A C101 H10C 109.5
H10B C101 H10C 109.5
C38 N27 C39 119.5(2)
C38 N27 Cu1 129.12(17)
C39 N27 Cu1 111.36(16)
C43 N77 C45 118.7(2)
C43 N77 Cu1 130.79(17)
C45 N77 Cu1 110.46(16)
F5 C31 C67 117.6(2)
F5 C31 C40 119.9(2)
C67 C31 C40 122.5(2)
C46 C34 C42 115.9(2)
C46 C34 P2 120.67(18)
C42 C34 P2 123.41(19)
C47 C35 P3 111.16(17)
C47 C35 H35A 109.4
P3 C35 H35A 109.3
C47 C35 H35B 109.4
P3 C35 H35B 109.4
H35A C35 H35B 108.1
F8 C36 C56 117.2(2)
F8 C36 C37 119.2(2)
C56 C36 C37 123.6(2)
C36 C37 C63 115.4(2)
C36 C37 P2 118.03(18)
C63 C37 P2 126.5(2)
N27 C38 C69 120.7(2)
N27 C38 C48 117.8(2)
C69 C38 C48 121.6(2)
N27 C39 C52 122.6(2)
N27 C39 C45 117.5(2)
C52 C39 C45 120.0(2)
C41 C40 C31 116.2(2)
C41 C40 P3 121.41(18)
C31 C40 P3 122.37(19)
F10 C41 C58 117.1(2)
F10 C41 C40 120.6(2)
C58 C41 C40 122.3(2)
F14 C42 C62 117.8(2)
F14 C42 C34 119.7(2)
C62 C42 C34 122.5(2)
N77 C43 C71 121.2(2)
N77 C43 C44 118.9(2)
C71 C43 C44 120.0(2)
C43 C44 H44A 109.2
C43 C44 H44B 109.6
H44A C44 H44B 109.4
C43 C44 H44C 109.4
H44A C44 H44C 109.5
H44B C44 H44C 109.7
N77 C45 C61 122.9(2)
N77 C45 C39 117.5(2)
C61 C45 C39 119.6(2)
F7 C46 C54 116.6(2)
F7 C46 C34 120.9(2)
C54 C46 C34 122.5(2)
C35 C47 P2 112.39(17)
C35 C47 H47A 109.1
P2 C47 H47A 109
C35 C47 H47B 109.2
P2 C47 H47B 109.1
H47A C47 H47B 107.9
C38 C48 H48A 109.3
C38 C48 H48B 109.8
H48A C48 H48B 109.5
C38 C48 H48C 109.5
H48A C48 H48C 109.1
H48B C48 H48C 109.6
O100 C49 C101 122.5(5)
O100 C49 C76 121.4(5)
C101 C49 C76 116.1(5)
C57 C50 C64 115.5(2)
C57 C50 P3 128.0(2)
C64 C50 P3 116.43(19)
F9 C51 C58 119.8(2)
F9 C51 C67 119.9(2)
C58 C51 C67 120.3(2)
C39 C52 C65 117.0(2)
C39 C52 C59 119.1(2)
C65 C52 C59 123.9(2)
C59 C53 C61 121.4(2)
C59 C53 H53 119.3
C61 C53 H53 119.3
F17 C54 C55 119.9(2)
F17 C54 C46 120.5(2)
C55 C54 C46 119.6(2)
F6 C55 C62 120.4(2)
F6 C55 C54 119.7(2)
C62 C55 C54 119.9(2)
F18 C56 C36 121.0(2)
F18 C56 C68 119.9(2)
C36 C56 C68 119.1(2)
F16 C57 C75 117.0(2)
F16 C57 C50 120.5(2)
C75 C57 C50 122.5(3)
F12 C58 C51 120.1(2)
F12 C58 C41 120.5(2)
C51 C58 C41 119.4(2)
C53 C59 C52 121.0(2)
C53 C59 H59 119.5
C52 C59 H59 119.5
C71 C60 C61 119.5(2)
C71 C60 H60 120.2
C61 C60 H60 120.3
C45 C61 C60 117.2(2)
C45 C61 C53 119.0(2)
C60 C61 C53 123.8(2)
F23 C62 C55 120.1(2)
F23 C62 C42 120.3(2)
C55 C62 C42 119.5(2)
F32 C63 C66 117.0(2)
F32 C63 C37 120.8(2)
C66 C63 C37 122.2(3)
F21 C64 C72 118.4(2)
F21 C64 C50 118.5(2)
C72 C64 C50 123.1(3)
C69 C65 C52 120.0(2)
C69 C65 H65 120.5
C52 C65 H65 119.4
F22 C66 C68 119.0(3)
F22 C66 C63 120.7(3)
C68 C66 C63 120.3(3)
F20 C67 C31 121.0(2)
F20 C67 C51 119.8(2)
C31 C67 C51 119.2(2)
F15 C68 C66 121.1(3)
F15 C68 C56 119.6(3)
C66 C68 C56 119.3(2)
C65 C69 C38 120.2(2)
C65 C69 H69 119.8
C38 C69 H69 120.1
F28 C70 C75 120.0(3)
F28 C70 C72 120.4(3)
C75 C70 C72 119.6(3)
C60 C71 C43 120.4(2)
C60 C71 H71 119.5
C43 C71 H71 120
F29 C72 C70 120.0(3)
F29 C72 C64 120.6(3)
C70 C72 C64 119.3(3)
F25 C75 C70 119.3(3)
F25 C75 C57 120.6(3)
C70 C75 C57 120.1(3)
C49 C76 H76A 109.5
C49 C76 H76B 109.5
H76A C76 H76B 109.5
C49 C76 H76C 109.5
H76A C76 H76C 109.5
H76B C76 H76C 109.5

loop_
_geom_bond_atom_site_label_1
_geom_bond_atom_site_label_2
_geom_bond_distance
Cu1 N27 2.022(2)
Cu1 N77 2.047(2)
Cu1 P2 2.2482(10)
Cu1 P3 2.2544(9)
P2 C34 1.840(3)
P2 C37 1.848(3)
P2 C47 1.851(3)
P3 C40 1.832(2)
P3 C50 1.837(3)
P3 C35 1.840(3)
P4 F19 1.588(2)
P4 F24 1.5902(18)
P4 F26 1.6000(19)
P4 F13 1.6026(18)
P4 F11 1.6030(17)
P4 F30 1.6077(18)
F5 C31 1.343(3)
F6 C55 1.329(3)
F7 C46 1.344(3)
F8 C36 1.348(3)
F9 C51 1.341(3)
F10 C41 1.344(3)
F12 C58 1.341(3)
F14 C42 1.343(3)
F15 C68 1.331(3)
F16 C57 1.345(3)
F17 C54 1.342(3)
F18 C56 1.332(3)
F20 C67 1.339(3)
F21 C64 1.350(3)
F22 C66 1.339(3)
F23 C62 1.342(3)
F25 C75 1.339(3)
F28 C70 1.341(3)
F29 C72 1.339(3)
F32 C63 1.337(3)
C101 C49 1.461(6)
C101 H10A 0.98
C101 H10B 0.98
C101 H10C 0.98
N27 C38 1.333(3)
N27 C39 1.368(3)
N77 C43 1.335(3)
N77 C45 1.371(3)
C31 C67 1.376(3)
C31 C40 1.393(3)
C34 C46 1.391(3)
C34 C42 1.393(3)
C35 C47 1.534(3)
C35 H35A 0.9905
C35 H35B 0.989
C36 C56 1.373(4)
C36 C37 1.392(4)
C37 C63 1.393(4)
C38 C69 1.415(4)
C38 C48 1.498(4)
C39 C52 1.403(4)
C39 C45 1.439(4)
C40 C41 1.391(4)
C41 C58 1.379(4)
C42 C62 1.381(4)
C43 C71 1.414(3)
C43 C44 1.500(4)
C44 H44A 0.982
C44 H44B 0.9792
C44 H44C 0.9779
C45 C61 1.406(3)
C46 C54 1.381(4)
C47 H47A 0.991
C47 H47B 0.9886
C48 H48A 0.9833
C48 H48B 0.9767
C48 H48C 0.9814
C49 O100 1.214(5)
C49 C76 1.473(7)
C50 C57 1.391(4)
C50 C64 1.393(4)
C51 C58 1.374(4)
C51 C67 1.380(4)
C52 C65 1.408(4)
C52 C59 1.437(4)
C53 C59 1.347(4)
C53 C61 1.435(4)
C53 H53 0.9525
C54 C55 1.378(4)
C55 C62 1.377(4)
C56 C68 1.388(4)
C57 C75 1.377(4)
C59 H59 0.9469
C60 C71 1.367(4)
C60 C61 1.410(4)
C60 H60 0.948
C63 C66 1.381(4)
C64 C72 1.379(4)
C65 C69 1.363(4)
C65 H65 0.9534
C66 C68 1.377(4)
C69 H69 0.9509
C70 C75 1.375(5)
C70 C72 1.378(5)
C71 H71 0.9522
C76 H76A 0.98
C76 H76B 0.98
C76 H76C 0.98

loop_
_geom_torsion_atom_site_label_1
_geom_torsion_atom_site_label_2
_geom_torsion_atom_site_label_3
_geom_torsion_atom_site_label_4
_geom_torsion
N27 Cu1 P2 C34 -110.44(11)
N77 Cu1 P2 C34 -6.71(12)
P3 Cu1 P2 C34 120.45(10)
N27 Cu1 P2 C37 16.08(12)
N77 Cu1 P2 C37 119.80(12)
P3 Cu1 P2 C37 -113.04(10)
N27 Cu1 P2 C47 135.28(11)
N77 Cu1 P2 C47 -121.00(12)
P3 Cu1 P2 C47 6.16(9)
N27 Cu1 P3 C40 4.08(12)
N77 Cu1 P3 C40 -95.86(12)
P2 Cu1 P3 C40 131.81(10)
N27 Cu1 P3 C50 129.46(11)
N77 Cu1 P3 C50 29.52(11)
P2 Cu1 P3 C50 -102.81(9)
N27 Cu1 P3 C35 -111.90(11)
N77 Cu1 P3 C35 148.15(11)
P2 Cu1 P3 C35 15.83(9)
N77 Cu1 N27 C38 178.4(2)
P2 Cu1 N27 C38 -54.8(2)
P3 Cu1 N27 C38 59.4(2)
N77 Cu1 N27 C39 -1.07(16)
P2 Cu1 N27 C39 125.73(14)
P3 Cu1 N27 C39 -119.99(15)
N27 Cu1 N77 C43 -178.5(2)
P2 Cu1 N77 C43 59.5(2)
P3 Cu1 N77 C43 -56.1(2)
N27 Cu1 N77 C45 0.45(15)
P2 Cu1 N77 C45 -121.55(14)
P3 Cu1 N77 C45 122.93(14)
C37 P2 C34 C46 -113.4(2)
C47 P2 C34 C46 136.9(2)
Cu1 P2 C34 C46 23.0(2)
C37 P2 C34 C42 65.3(2)
C47 P2 C34 C42 -44.3(2)
Cu1 P2 C34 C42 -158.28(18)
C40 P3 C35 C47 -171.76(18)
C50 P3 C35 C47 83.18(19)
Cu1 P3 C35 C47 -40.51(19)
F8 C36 C37 C63 -177.1(2)
C56 C36 C37 C63 3.3(4)
F8 C36 C37 P2 3.0(3)
C56 C36 C37 P2 -176.5(2)
C34 P2 C37 C36 52.9(2)
C47 P2 C37 C36 159.74(19)
Cu1 P2 C37 C36 -83.1(2)
C34 P2 C37 C63 -126.9(2)
C47 P2 C37 C63 -20.1(3)
Cu1 P2 C37 C63 97.1(2)
C39 N27 C38 C69 -1.8(4)
Cu1 N27 C38 C69 178.85(18)
C39 N27 C38 C48 177.0(2)
Cu1 N27 C38 C48 -2.4(3)
C38 N27 C39 C52 1.0(4)
Cu1 N27 C39 C52 -179.51(19)
C38 N27 C39 C45 -178.0(2)
Cu1 N27 C39 C45 1.5(3)
F5 C31 C40 C41 178.2(2)
C67 C31 C40 C41 -1.3(4)
F5 C31 C40 P3 -1.2(3)
C67 C31 C40 P3 179.35(19)
C50 P3 C40 C41 -119.4(2)
C35 P3 C40 C41 128.2(2)
Cu1 P3 C40 C41 12.8(2)
C50 P3 C40 C31 59.9(2)
C35 P3 C40 C31 -52.5(2)
Cu1 P3 C40 C31 -167.87(16)
C31 C40 C41 F10 -177.3(2)
P3 C40 C41 F10 2.1(3)
C31 C40 C41 C58 2.4(4)
P3 C40 C41 C58 -178.3(2)
C46 C34 C42 F14 178.3(2)
P2 C34 C42 F14 -0.5(3)
C46 C34 C42 C62 -1.9(4)
P2 C34 C42 C62 179.3(2)
C45 N77 C43 C71 -1.0(3)
Cu1 N77 C43 C71 177.89(18)
C45 N77 C43 C44 178.2(2)
Cu1 N77 C43 C44 -2.9(3)
C43 N77 C45 C61 -0.6(3)
Cu1 N77 C45 C61 -179.71(19)
C43 N77 C45 C39 179.4(2)
Cu1 N77 C45 C39 0.2(3)
N27 C39 C45 N77 -1.2(3)
C52 C39 C45 N77 179.8(2)
N27 C39 C45 C61 178.7(2)
C52 C39 C45 C61 -0.3(4)
C42 C34 C46 F7 -177.5(2)
P2 C34 C46 F7 1.3(3)
C42 C34 C46 C54 2.4(4)
P2 C34 C46 C54 -178.8(2)
P3 C35 C47 P2 50.3(2)
C34 P2 C47 C35 -160.17(18)
C37 P2 C47 C35 96.16(19)
Cu1 P2 C47 C35 -33.29(19)
C40 P3 C50 C57 -110.3(2)
C35 P3 C50 C57 -2.7(3)
Cu1 P3 C50 C57 112.0(2)
C40 P3 C50 C64 73.0(2)
C35 P3 C50 C64 -179.32(18)
Cu1 P3 C50 C64 -64.7(2)
N27 C39 C52 C65 -0.1(4)
C45 C39 C52 C65 178.9(2)
N27 C39 C52 C59 -179.7(2)
C45 C39 C52 C59 -0.8(4)
F7 C46 C54 F17 -2.2(4)
C34 C46 C54 F17 177.9(2)
F7 C46 C54 C55 178.8(2)
C34 C46 C54 C55 -1.2(4)
F17 C54 C55 F6 -0.2(4)
C46 C54 C55 F6 178.9(2)
F17 C54 C55 C62 -179.7(2)
C46 C54 C55 C62 -0.7(4)
F8 C36 C56 F18 -0.9(4)
C37 C36 C56 F18 178.6(2)
F8 C36 C56 C68 -179.5(2)
C37 C36 C56 C68 0.0(4)
C64 C50 C57 F16 -179.6(2)
P3 C50 C57 F16 3.7(3)
C64 C50 C57 C75 1.0(4)
P3 C50 C57 C75 -175.7(2)
F9 C51 C58 F12 -2.1(4)
C67 C51 C58 F12 178.5(2)
F9 C51 C58 C41 178.0(2)
C67 C51 C58 C41 -1.4(4)
F10 C41 C58 F12 -1.3(4)
C40 C41 C58 F12 179.0(2)
F10 C41 C58 C51 178.6(2)
C40 C41 C58 C51 -1.1(4)
C61 C53 C59 C52 0.0(4)
C39 C52 C59 C53 0.9(4)
C65 C52 C59 C53 -178.7(3)
N77 C45 C61 C60 1.4(4)
C39 C45 C61 C60 -178.6(2)
N77 C45 C61 C53 -178.9(2)
C39 C45 C61 C53 1.2(4)
C71 C60 C61 C45 -0.5(4)
C71 C60 C61 C53 179.7(3)
C59 C53 C61 C45 -1.1(4)
C59 C53 C61 C60 178.7(3)
F6 C55 C62 F23 1.1(4)
C54 C55 C62 F23 -179.4(2)
F6 C55 C62 C42 -178.4(2)
C54 C55 C62 C42 1.2(4)
F14 C42 C62 F23 0.6(4)
C34 C42 C62 F23 -179.3(2)
F14 C42 C62 C55 -180.0(2)
C34 C42 C62 C55 0.2(4)
C36 C37 C63 F32 175.3(2)
P2 C37 C63 F32 -4.8(4)
C36 C37 C63 C66 -3.9(4)
P2 C37 C63 C66 175.9(2)
C57 C50 C64 F21 -178.9(2)
P3 C50 C64 F21 -1.8(3)
C57 C50 C64 C72 -0.3(4)
P3 C50 C64 C72 176.7(2)
C39 C52 C65 C69 0.0(4)
C59 C52 C65 C69 179.6(3)
F32 C63 C66 F22 1.8(4)
C37 C63 C66 F22 -178.9(3)
F32 C63 C66 C68 -178.1(3)
C37 C63 C66 C68 1.2(5)
F5 C31 C67 F20 0.7(3)
C40 C31 C67 F20 -179.8(2)
F5 C31 C67 C51 179.5(2)
C40 C31 C67 C51 -1.0(4)
F9 C51 C67 F20 1.8(4)
C58 C51 C67 F20 -178.8(2)
F9 C51 C67 C31 -177.0(2)
C58 C51 C67 C31 2.4(4)
F22 C66 C68 F15 2.4(4)
C63 C66 C68 F15 -177.7(3)
F22 C66 C68 C56 -177.5(3)
C63 C66 C68 C56 2.4(4)
F18 C56 C68 F15 -1.5(4)
C36 C56 C68 F15 177.1(2)
F18 C56 C68 C66 178.4(3)
C36 C56 C68 C66 -3.0(4)
C52 C65 C69 C38 -0.7(4)
N27 C38 C69 C65 1.6(4)
C48 C38 C69 C65 -177.1(3)
C61 C60 C71 C43 -1.0(4)
N77 C43 C71 C60 1.9(4)
C44 C43 C71 C60 -177.4(2)
F28 C70 C72 F29 -1.2(4)
C75 C70 C72 F29 178.6(3)
F28 C70 C72 C64 -179.7(3)
C75 C70 C72 C64 0.2(4)
F21 C64 C72 F29 -0.1(4)
C50 C64 C72 F29 -178.7(2)
F21 C64 C72 C70 178.3(2)
C50 C64 C72 C70 -0.2(4)
F28 C70 C75 F25 -0.7(4)
C72 C70 C75 F25 179.4(3)
F28 C70 C75 C57 -179.7(2)
C72 C70 C75 C57 0.4(4)
F16 C57 C75 F25 0.5(4)
C50 C57 C75 F25 180.0(2)
F16 C57 C75 C70 179.5(2)
C50 C57 C75 C70 -1.0(4)
